data_4082536
loop_
_publ_author_name
'Melton, Christopher E.'
'Dube, Jonathan W.'
'Ragogna, Paul J.'
'Fettinger, James C.'
'Power, Philip P.'

_publ_section_title
;
 Synthesis and Characterization of Primary Aluminum Parent Amides and
 Phosphides
;
_journal_issue 1
_journal_name_full Organometallics
_journal_page_first 329
_journal_paper_doi 10.1021/om4010675
_journal_volume 33
_journal_year 2014
_chemical_formula_moiety 'C72 H75 Al3 P5'
_chemical_formula_sum 'C72 H75 Al3 P5'
_chemical_formula_weight 1176.1
_chemical_name_systematic
;
 ?
;
_space_group_crystal_system monoclinic
_space_group_IT_number 14
_space_group_name_Hall '-P 2ybc'
_space_group_name_H-M_alt 'P 1 21/c 1'
_symmetry_space_group_name_Hall '-P 2ybc'
_symmetry_space_group_name_H-M 'P 1 21/c 1'
_atom_sites_solution_hydrogens geom
_audit_creation_method SHELXL-2012
_cell_angle_alpha 90
_cell_angle_beta 93.253(12)
_cell_angle_gamma 90
_cell_formula_units_Z 4
_cell_length_a 13.728(5)
_cell_length_b 21.383(7)
_cell_length_c 26.915(8)
_cell_measurement_reflns_used 9987
_cell_measurement_temperature 150(2)
_cell_measurement_theta_max 24.78
_cell_measurement_theta_min 2.47
_cell_volume 7888(5)
_computing_cell_refinement 'Bruker SAINT'
_computing_data_collection 'Bruker APEX2'
_computing_data_reduction 'Bruker SAINT'
_computing_molecular_graphics 'Bruker SHELXTL'
_computing_publication_material 'Bruker SHELXTL'
_computing_structure_refinement 'SHELXL-2012 (Sheldrick, 2012)'
_computing_structure_solution 'SHELXS-2012 (Sheldrick, 2012)'
_diffrn_ambient_temperature 150(2)
_diffrn_measured_fraction_theta_full 0.999
_diffrn_measured_fraction_theta_max 0.997
_diffrn_measurement_device_type 'Bruker Apex II CCD'
_diffrn_measurement_method '\f and \w scans'
_diffrn_radiation_type MoK\a
_diffrn_radiation_wavelength 0.71073
_diffrn_reflns_av_R_equivalents 0.0541
_diffrn_reflns_av_unetI/netI 0.0457
_diffrn_reflns_Laue_measured_fraction_full 0.999
_diffrn_reflns_Laue_measured_fraction_max 0.997
_diffrn_reflns_limit_h_max 16
_diffrn_reflns_limit_h_min -16
_diffrn_reflns_limit_k_max 26
_diffrn_reflns_limit_k_min -26
_diffrn_reflns_limit_l_max 31
_diffrn_reflns_limit_l_min -32
_diffrn_reflns_number 100254
_diffrn_reflns_point_group_measured_fraction_full 0.999
_diffrn_reflns_point_group_measured_fraction_max 0.997
_diffrn_reflns_theta_full 25.242
_diffrn_reflns_theta_max 25.728
_diffrn_reflns_theta_min 1.790
_diffrn_source 'sealed tube'
_exptl_absorpt_coefficient_mu 0.183
_exptl_absorpt_correction_T_max 0.7453
_exptl_absorpt_correction_T_min 0.6593
_exptl_absorpt_correction_type multi-scan
_exptl_absorpt_process_details SADABS
_exptl_crystal_colour colourless
_exptl_crystal_density_diffrn 0.990
_exptl_crystal_description block
_exptl_crystal_F_000 2484
_exptl_crystal_size_max 0.265
_exptl_crystal_size_mid 0.224
_exptl_crystal_size_min 0.208
_platon_squeeze_details
;
;
_refine_diff_density_max 0.609
_refine_diff_density_min -0.783
_refine_diff_density_rms 0.055
_refine_ls_extinction_method none
_refine_ls_goodness_of_fit_ref 1.073
_refine_ls_hydrogen_treatment constr
_refine_ls_matrix_type full
_refine_ls_number_parameters 776
_refine_ls_number_reflns 15003
_refine_ls_number_restraints 0
_refine_ls_restrained_S_all 1.073
_refine_ls_R_factor_all 0.1025
_refine_ls_R_factor_gt 0.0672
_refine_ls_shift/su_max 0.001
_refine_ls_shift/su_mean 0.000
_refine_ls_structure_factor_coef Fsqd
_refine_ls_weighting_details
;
 w=1/[\s^2^(Fo^2^)+(0.1242P)^2^+0.4160P]
 where P=(Fo^2^+2Fc^2^)/3
;
_refine_ls_weighting_scheme calc
_refine_ls_wR_factor_gt 0.1951
_refine_ls_wR_factor_ref 0.2136
_reflns_Friedel_coverage 0.000
_reflns_number_gt 9628
_reflns_number_total 15003
_reflns_threshold_expression 'I > 2\s(I)'
_cod_data_source_file om4010675_si_002.cif
_cod_data_source_block 4
_cod_original_cell_volume 7888(4)
_cod_database_code 4082536
_shelx_space_group_comment
;
The symmetry employed for this shelxl refinement is uniquely defined
by the following loop, which should always be used as a source of
symmetry information in preference to the above space-group names.
They are only intended as comments.
;
_shelx_estimated_absorpt_t_min 0.933
_shelx_estimated_absorpt_t_max 0.947
_shelxl_version_number 2012-9

loop_
_space_group_symop_operation_xyz
'x, y, z'
'-x, y+1/2, -z+1/2'
'-x, -y, -z'
'x, -y-1/2, z-1/2'

loop_
_atom_site_label
_atom_site_type_symbol
_atom_site_fract_x
_atom_site_fract_y
_atom_site_fract_z
_atom_site_U_iso_or_equiv
_atom_site_adp_type
_atom_site_occupancy
_atom_site_site_symmetry_order
_atom_site_calc_flag
_atom_site_refinement_flags_posn
_atom_site_refinement_flags_adp
_atom_site_refinement_flags_occupancy
_atom_site_disorder_assembly
_atom_site_disorder_group
P1 P 0.64868(7) 0.68981(6) 0.22135(3) 0.0745(3) Uani 1 1 d . . . . .
Al1 Al 0.51021(6) 0.75501(4) 0.20786(3) 0.0493(2) Uani 1 1 d . . . . .
P2 P 0.52109(6) 0.77078(5) 0.29509(3) 0.0657(3) Uani 1 1 d . . . . .
Al2 Al 0.68799(7) 0.74543(5) 0.29600(3) 0.0548(3) Uani 1 1 d . . . . .
Al3A Al 0.73644(11) 0.88682(7) 0.19055(6) 0.0431(5) Uani 0.603(2) 1 d . . P A 1
P3A P 0.75377(13) 0.84815(9) 0.27466(7) 0.0496(4) Uani 0.603(2) 1 d . . P A 1
P4A P 0.56534(13) 0.85998(9) 0.18237(7) 0.0448(4) Uani 0.603(2) 1 d . . P A 1
P5A P 0.81676(12) 0.81002(7) 0.14376(6) 0.0677(5) Uani 0.603(2) 1 d . . P A 1
Al3B Al 0.69307(15) 0.90939(9) 0.21625(8) 0.0360(6) Uani 0.397(2) 1 d . . P A 2
P3B P 0.78314(18) 0.82616(12) 0.25798(10) 0.0425(6) Uani 0.397(2) 1 d . . P A 2
P4B P 0.59184(19) 0.83774(13) 0.16669(10) 0.0411(6) Uani 0.397(2) 1 d . . P A 2
P5B P 0.58547(18) 0.94121(11) 0.27733(9) 0.0675(8) Uani 0.397(2) 1 d . . P A 2
C1 C 0.3899(2) 0.72803(13) 0.16900(10) 0.0435(6) Uani 1 1 d . . . . .
C2 C 0.2965(2) 0.74674(14) 0.18287(12) 0.0511(7) Uani 1 1 d . . . . .
C3 C 0.2129(2) 0.7271(2) 0.15595(15) 0.0768(11) Uani 1 1 d . . . . .
H3A H 0.1509 0.7408 0.1656 0.092 Uiso 1 1 calc R U . . .
C4 C 0.2183(3) 0.6884(2) 0.11560(16) 0.0893(13) Uani 1 1 d . . . . .
H4A H 0.1604 0.6747 0.0978 0.107 Uiso 1 1 calc R U . . .
C5 C 0.3084(3) 0.6695(2) 0.10101(14) 0.0809(11) Uani 1 1 d . . . . .
H5A H 0.3124 0.6430 0.0729 0.097 Uiso 1 1 calc R U . . .
C6 C 0.3935(2) 0.68903(16) 0.12701(11) 0.0579(8) Uani 1 1 d . . . . .
C7 C 0.28865(19) 0.79004(13) 0.22550(11) 0.0475(7) Uani 1 1 d . . . . .
C8 C 0.2994(2) 0.85513(15) 0.21908(14) 0.0600(9) Uani 1 1 d . . . . .
C9 C 0.3019(2) 0.89343(16) 0.26041(17) 0.0712(10) Uani 1 1 d . . . . .
H9A H 0.3117 0.9370 0.2561 0.085 Uiso 1 1 calc R U . . .
C10 C 0.2905(2) 0.87089(17) 0.30770(14) 0.0653(9) Uani 1 1 d . . . . .
C11 C 0.2748(2) 0.80818(16) 0.31321(13) 0.0571(8) Uani 1 1 d . . . . .
H11A H 0.2635 0.7923 0.3454 0.069 Uiso 1 1 calc R U . . .
C12 C 0.2747(2) 0.76721(13) 0.27359(11) 0.0474(7) Uani 1 1 d . . . . .
C13 C 0.4880(2) 0.66847(17) 0.10879(11) 0.0598(8) Uani 1 1 d . . . . .
C14 C 0.5247(3) 0.60834(19) 0.12284(14) 0.0746(10) Uani 1 1 d . . . . .
C15 C 0.6127(4) 0.5898(3) 0.10487(17) 0.0995(15) Uani 1 1 d . . . . .
H15A H 0.6388 0.5503 0.1148 0.119 Uiso 1 1 calc R U . . .
C16 C 0.6632(3) 0.6258(4) 0.07359(19) 0.1060(18) Uani 1 1 d . . . . .
C17 C 0.6255(4) 0.6844(3) 0.05961(15) 0.1018(16) Uani 1 1 d . . . . .
H17A H 0.6609 0.7101 0.0382 0.122 Uiso 1 1 calc R U . . .
C18 C 0.5374(3) 0.7060(2) 0.07634(12) 0.0754(11) Uani 1 1 d . . . . .
C19 C 0.3050(3) 0.88136(18) 0.16704(15) 0.0829(12) Uani 1 1 d . . . . .
H19A H 0.3318 0.9238 0.1689 0.124 Uiso 1 1 calc R U . . .
H19B H 0.2395 0.8825 0.1506 0.124 Uiso 1 1 calc R U . . .
H19C H 0.3474 0.8548 0.1479 0.124 Uiso 1 1 calc R U . . .
C20 C 0.3004(3) 0.9146(2) 0.35180(19) 0.1027(15) Uani 1 1 d . . . . .
H20A H 0.2766 0.8937 0.3812 0.154 Uiso 1 1 calc R U . . .
H20B H 0.2619 0.9525 0.3447 0.154 Uiso 1 1 calc R U . . .
H20C H 0.3692 0.9259 0.3582 0.154 Uiso 1 1 calc R U . . .
C21 C 0.2614(2) 0.69793(14) 0.28205(13) 0.0599(8) Uani 1 1 d . . . . .
H21A H 0.2616 0.6896 0.3179 0.090 Uiso 1 1 calc R U . . .
H21B H 0.3149 0.6749 0.2678 0.090 Uiso 1 1 calc R U . . .
H21C H 0.1991 0.6844 0.2660 0.090 Uiso 1 1 calc R U . . .
C22 C 0.4727(4) 0.5666(2) 0.15699(19) 0.1036(14) Uani 1 1 d . . . . .
H22A H 0.5142 0.5306 0.1661 0.155 Uiso 1 1 calc R U . . .
H22B H 0.4118 0.5519 0.1402 0.155 Uiso 1 1 calc R U . . .
H22C H 0.4581 0.5898 0.1871 0.155 Uiso 1 1 calc R U . . .
C23 C 0.7608(4) 0.6047(5) 0.0531(2) 0.188(4) Uani 1 1 d . . . . .
H23A H 0.7906 0.5724 0.0749 0.281 Uiso 1 1 calc R U . . .
H23B H 0.8050 0.6407 0.0520 0.281 Uiso 1 1 calc R U . . .
H23C H 0.7488 0.5878 0.0195 0.281 Uiso 1 1 calc R U . . .
C24 C 0.4917(4) 0.7660(2) 0.05773(15) 0.1082(17) Uani 1 1 d . . . . .
H24A H 0.4481 0.7821 0.0824 0.162 Uiso 1 1 calc R U . . .
H24B H 0.4542 0.7583 0.0263 0.162 Uiso 1 1 calc R U . . .
H24C H 0.5429 0.7968 0.0524 0.162 Uiso 1 1 calc R U . . .
C25 C 0.7562(2) 0.70786(14) 0.35583(10) 0.0468(7) Uani 1 1 d . . . . .
C26 C 0.8324(2) 0.66398(14) 0.35154(11) 0.0514(7) Uani 1 1 d . . . . .
C27 C 0.8739(3) 0.63332(19) 0.39354(14) 0.0775(11) Uani 1 1 d . . . . .
H27A H 0.9246 0.6037 0.3900 0.093 Uiso 1 1 calc R U . . .
C28 C 0.8417(3) 0.6460(2) 0.43986(15) 0.0980(15) Uani 1 1 d . . . . .
H28A H 0.8697 0.6248 0.4683 0.118 Uiso 1 1 calc R U . . .
C29 C 0.7696(3) 0.6887(2) 0.44504(13) 0.0823(12) Uani 1 1 d . . . . .
H29A H 0.7474 0.6969 0.4772 0.099 Uiso 1 1 calc R U . . .
C30 C 0.7278(2) 0.72077(17) 0.40418(11) 0.0599(8) Uani 1 1 d . . . . .
C31 C 0.8695(2) 0.65027(13) 0.30177(11) 0.0467(7) Uani 1 1 d . . . . .
C32 C 0.8356(2) 0.59823(14) 0.27406(14) 0.0609(9) Uani 1 1 d . . . . .
C33 C 0.8712(3) 0.58923(17) 0.22734(16) 0.0734(11) Uani 1 1 d . . . . .
H33A H 0.8487 0.5540 0.2085 0.088 Uiso 1 1 calc R U . . .
C34 C 0.9363(3) 0.62813(18) 0.20718(13) 0.0678(9) Uani 1 1 d . . . . .
C35 C 0.9720(2) 0.67755(15) 0.23570(12) 0.0570(8) Uani 1 1 d . . . . .
H35A H 1.0190 0.7045 0.2224 0.068 Uiso 1 1 calc R U . . .
C36 C 0.9415(2) 0.68926(13) 0.28300(11) 0.0444(6) Uani 1 1 d . . . . .
C37 C 0.6528(2) 0.76961(17) 0.41492(11) 0.0589(8) Uani 1 1 d . . . . .
C38 C 0.5572(3) 0.75363(19) 0.42379(11) 0.0657(9) Uani 1 1 d . . . . .
C39 C 0.4937(3) 0.8022(3) 0.43825(12) 0.0808(13) Uani 1 1 d . . . . .
H39A H 0.4278 0.7920 0.4436 0.097 Uiso 1 1 calc R U . . .
C40 C 0.5235(4) 0.8637(2) 0.44485(13) 0.0852(12) Uani 1 1 d . . . . .
C41 C 0.6168(4) 0.8770(2) 0.43403(13) 0.0840(12) Uani 1 1 d . . . . .
H41A H 0.6382 0.9192 0.4363 0.101 Uiso 1 1 calc R U . . .
C42 C 0.6820(3) 0.8319(2) 0.41984(12) 0.0708(10) Uani 1 1 d . . . . .
C43 C 0.7626(3) 0.55488(18) 0.2947(2) 0.1002(15) Uani 1 1 d . . . . .
H43A H 0.7297 0.5760 0.3214 0.150 Uiso 1 1 calc R U . . .
H43B H 0.7959 0.5174 0.3080 0.150 Uiso 1 1 calc R U . . .
H43C H 0.7142 0.5428 0.2682 0.150 Uiso 1 1 calc R U . . .
C44 C 0.9703(4) 0.6191(3) 0.15455(15) 0.1145(19) Uani 1 1 d . . . . .
H44A H 0.9376 0.5826 0.1393 0.172 Uiso 1 1 calc R U . . .
H44B H 1.0411 0.6126 0.1561 0.172 Uiso 1 1 calc R U . . .
H44C H 0.9540 0.6564 0.1346 0.172 Uiso 1 1 calc R U . . .
C45 C 0.9879(2) 0.74075(14) 0.31395(13) 0.0576(8) Uani 1 1 d . . . . .
H45A H 1.0244 0.7684 0.2927 0.086 Uiso 1 1 calc R U . . .
H45B H 1.0325 0.7227 0.3398 0.086 Uiso 1 1 calc R U . . .
H45C H 0.9371 0.7648 0.3295 0.086 Uiso 1 1 calc R U . . .
C46 C 0.5239(3) 0.6873(2) 0.41951(13) 0.0813(11) Uani 1 1 d . . . . .
H46A H 0.5507 0.6680 0.3902 0.122 Uiso 1 1 calc R U . . .
H46B H 0.4524 0.6860 0.4161 0.122 Uiso 1 1 calc R U . . .
H46C H 0.5465 0.6642 0.4494 0.122 Uiso 1 1 calc R U . . .
C47 C 0.4551(4) 0.9113(3) 0.46585(16) 0.1181(19) Uani 1 1 d . . . . .
H47A H 0.4571 0.9501 0.4465 0.177 Uiso 1 1 calc R U . . .
H47B H 0.4756 0.9200 0.5007 0.177 Uiso 1 1 calc R U . . .
H47C H 0.3885 0.8948 0.4640 0.177 Uiso 1 1 calc R U . . .
C48 C 0.7870(3) 0.8507(2) 0.41272(16) 0.0949(13) Uani 1 1 d . . . . .
H48A H 0.8070 0.8349 0.3807 0.142 Uiso 1 1 calc R U . . .
H48B H 0.8295 0.8331 0.4397 0.142 Uiso 1 1 calc R U . . .
H48C H 0.7923 0.8965 0.4132 0.142 Uiso 1 1 calc R U . . .
C49 C 0.7717(2) 0.97506(12) 0.17893(10) 0.0432(6) Uani 1 1 d . . . . .
C50 C 0.7288(2) 1.00819(12) 0.13774(10) 0.0420(6) Uani 1 1 d . . . . .
C51 C 0.7730(2) 1.06078(13) 0.11934(11) 0.0503(7) Uani 1 1 d . . . . .
H51A H 0.7432 1.0818 0.0913 0.060 Uiso 1 1 calc R U . . .
C52 C 0.8596(2) 1.08334(14) 0.14097(12) 0.0553(8) Uani 1 1 d . . . . .
H52A H 0.8896 1.1193 0.1278 0.066 Uiso 1 1 calc R U . . .
C53 C 0.9019(2) 1.05300(13) 0.18198(11) 0.0481(7) Uani 1 1 d . . . . .
H53A H 0.9610 1.0686 0.1974 0.058 Uiso 1 1 calc R U . . .
C54 C 0.85916(19) 1.00000(12) 0.20093(10) 0.0418(6) Uani 1 1 d . . . . .
C55 C 0.6331(2) 0.98899(12) 0.11264(10) 0.0449(7) Uani 1 1 d . . . . .
C56 C 0.5469(2) 1.01302(13) 0.12904(12) 0.0543(8) Uani 1 1 d . . . . .
C57 C 0.4584(2) 0.99727(16) 0.10417(14) 0.0658(10) Uani 1 1 d . . . . .
H57A H 0.3996 1.0134 0.1161 0.079 Uiso 1 1 calc R U . . .
C58 C 0.4535(3) 0.95958(18) 0.06340(15) 0.0755(11) Uani 1 1 d . . . . .
C59 C 0.5398(3) 0.93710(17) 0.04660(13) 0.0734(11) Uani 1 1 d . . . . .
H59A H 0.5375 0.9110 0.0180 0.088 Uiso 1 1 calc R U . . .
C60 C 0.6301(3) 0.95130(15) 0.07003(11) 0.0595(8) Uani 1 1 d . . . . .
C61 C 0.90770(19) 0.97190(12) 0.24701(10) 0.0439(6) Uani 1 1 d . . . . .
C62 C 0.9869(2) 0.93075(13) 0.24419(11) 0.0502(7) Uani 1 1 d . . . . .
C63 C 1.0319(2) 0.90646(14) 0.28772(12) 0.0565(8) Uani 1 1 d . . . . .
H63A H 1.0862 0.8793 0.2856 0.068 Uiso 1 1 calc R U . . .
C64 C 0.9992(2) 0.92104(15) 0.33397(12) 0.0584(8) Uani 1 1 d . . . . .
C65 C 0.9233(2) 0.96294(15) 0.33651(12) 0.0566(8) Uani 1 1 d . . . . .
H65A H 0.9016 0.9741 0.3682 0.068 Uiso 1 1 calc R U . . .
C66 C 0.8770(2) 0.98960(13) 0.29367(11) 0.0494(7) Uani 1 1 d . . . . .
C67 C 0.5476(3) 1.05550(18) 0.17479(15) 0.0787(11) Uani 1 1 d . . . . .
H67A H 0.5901 1.0915 0.1698 0.118 Uiso 1 1 calc R U . . .
H67B H 0.5721 1.0321 0.2042 0.118 Uiso 1 1 calc R U . . .
H67C H 0.4812 1.0701 0.1797 0.118 Uiso 1 1 calc R U . . .
C68 C 0.3573(3) 0.9419(2) 0.03677(18) 0.1122(18) Uani 1 1 d . . . . .
H68A H 0.3062 0.9706 0.0467 0.168 Uiso 1 1 calc R U . . .
H68B H 0.3402 0.8990 0.0456 0.168 Uiso 1 1 calc R U . . .
H68C H 0.3633 0.9447 0.0007 0.168 Uiso 1 1 calc R U . . .
C69 C 0.7216(3) 0.92613(19) 0.04983(15) 0.0912(13) Uani 1 1 d . . . . .
H69A H 0.7547 0.8988 0.0747 0.137 Uiso 1 1 calc R U . . .
H69B H 0.7647 0.9609 0.0421 0.137 Uiso 1 1 calc R U . . .
H69C H 0.7052 0.9021 0.0195 0.137 Uiso 1 1 calc R U . . .
C70 C 0.7958(3) 1.03624(18) 0.29833(14) 0.0719(10) Uani 1 1 d . . . . .
H70A H 0.7824 1.0413 0.3335 0.108 Uiso 1 1 calc R U . . .
H70B H 0.7369 1.0212 0.2798 0.108 Uiso 1 1 calc R U . . .
H70C H 0.8152 1.0766 0.2847 0.108 Uiso 1 1 calc R U . . .
C71 C 1.0261(3) 0.91429(17) 0.19518(14) 0.0702(9) Uani 1 1 d . . . . .
H71A H 0.9720 0.9025 0.1717 0.105 Uiso 1 1 calc R U . . .
H71B H 1.0715 0.8791 0.1995 0.105 Uiso 1 1 calc R U . . .
H71C H 1.0603 0.9505 0.1822 0.105 Uiso 1 1 calc R U . . .
C72 C 1.0464(3) 0.89257(18) 0.38070(14) 0.0794(11) Uani 1 1 d . . . . .
H72A H 1.0952 0.8617 0.3717 0.119 Uiso 1 1 calc R U . . .
H72B H 0.9965 0.8720 0.3996 0.119 Uiso 1 1 calc R U . . .
H72C H 1.0781 0.9255 0.4011 0.119 Uiso 1 1 calc R U . . .

loop_
_atom_site_aniso_label
_atom_site_aniso_U_11
_atom_site_aniso_U_22
_atom_site_aniso_U_33
_atom_site_aniso_U_23
_atom_site_aniso_U_13
_atom_site_aniso_U_12
P1 0.0486(5) 0.1198(8) 0.0534(5) -0.0142(5) -0.0123(4) 0.0270(5)
Al1 0.0396(5) 0.0605(5) 0.0463(5) 0.0182(4) -0.0094(4) -0.0107(4)
P2 0.0490(5) 0.1008(7) 0.0457(5) -0.0003(5) -0.0103(4) 0.0121(5)
Al2 0.0447(5) 0.0679(6) 0.0500(5) 0.0243(4) -0.0142(4) -0.0143(4)
Al3A 0.0406(8) 0.0413(8) 0.0465(9) 0.0085(7) -0.0048(7) -0.0051(6)
P3A 0.0422(9) 0.0551(11) 0.0499(10) 0.0151(8) -0.0104(7) -0.0088(8)
P4A 0.0443(9) 0.0429(9) 0.0462(10) 0.0117(7) -0.0075(7) -0.0056(7)
P5A 0.0728(11) 0.0488(8) 0.0834(11) 0.0002(7) 0.0222(8) 0.0084(7)
Al3B 0.0325(11) 0.0371(11) 0.0382(12) 0.0015(9) -0.0001(9) 0.0006(9)
P3B 0.0377(13) 0.0448(14) 0.0444(13) 0.0075(10) -0.0038(10) 0.0015(10)
P4B 0.0426(14) 0.0417(14) 0.0382(13) 0.0057(10) -0.0045(10) -0.0049(10)
P5B 0.0655(15) 0.0693(15) 0.0710(15) -0.0130(12) 0.0333(12) 0.0014(11)
C1 0.0391(15) 0.0509(16) 0.0400(15) 0.0121(13) -0.0041(12) -0.0003(12)
C2 0.0362(15) 0.0612(18) 0.0553(18) 0.0119(15) -0.0031(14) 0.0024(13)
C3 0.0394(18) 0.109(3) 0.081(3) 0.002(2) -0.0081(18) 0.0025(19)
C4 0.053(2) 0.136(4) 0.077(3) -0.014(3) -0.020(2) -0.013(2)
C5 0.067(2) 0.115(3) 0.059(2) -0.018(2) -0.0164(19) -0.006(2)
C6 0.0545(19) 0.072(2) 0.0456(17) 0.0025(15) -0.0077(15) -0.0007(16)
C7 0.0303(14) 0.0475(16) 0.0645(19) 0.0151(14) 0.0021(13) 0.0066(12)
C8 0.0425(17) 0.0563(19) 0.082(2) 0.0221(18) 0.0069(16) 0.0114(14)
C9 0.052(2) 0.0430(17) 0.118(3) 0.004(2) 0.002(2) 0.0123(15)
C10 0.0485(19) 0.066(2) 0.081(2) -0.0098(19) 0.0032(17) 0.0110(16)
C11 0.0395(16) 0.067(2) 0.065(2) 0.0083(17) 0.0046(15) 0.0076(15)
C12 0.0350(15) 0.0520(16) 0.0556(17) 0.0109(14) 0.0055(13) 0.0074(12)
C13 0.0559(19) 0.083(2) 0.0399(16) -0.0119(16) -0.0029(15) 0.0022(17)
C14 0.070(2) 0.092(3) 0.060(2) -0.021(2) -0.0104(19) 0.007(2)
C15 0.093(3) 0.132(4) 0.071(3) -0.036(3) -0.016(3) 0.042(3)
C16 0.064(3) 0.188(6) 0.066(3) -0.039(3) -0.002(2) 0.018(3)
C17 0.084(3) 0.177(5) 0.045(2) -0.026(3) 0.018(2) -0.024(3)
C18 0.080(3) 0.109(3) 0.0378(17) -0.0134(19) 0.0031(18) -0.010(2)
C19 0.070(2) 0.077(2) 0.103(3) 0.047(2) 0.021(2) 0.0192(19)
C20 0.077(3) 0.108(3) 0.123(4) -0.045(3) 0.001(3) 0.006(2)
C21 0.0570(19) 0.0541(18) 0.069(2) 0.0153(16) 0.0055(16) -0.0013(15)
C22 0.112(4) 0.085(3) 0.112(4) 0.008(3) -0.008(3) 0.002(3)
C23 0.086(4) 0.378(11) 0.098(4) -0.076(5) 0.007(3) 0.075(5)
C24 0.175(5) 0.101(3) 0.050(2) 0.004(2) 0.025(3) -0.024(3)
C25 0.0369(15) 0.0600(17) 0.0433(15) 0.0121(13) 0.0000(12) -0.0026(13)
C26 0.0423(16) 0.0618(18) 0.0499(17) 0.0191(14) 0.0011(13) 0.0019(14)
C27 0.058(2) 0.101(3) 0.075(2) 0.036(2) 0.0149(19) 0.025(2)
C28 0.086(3) 0.149(4) 0.060(2) 0.053(3) 0.010(2) 0.039(3)
C29 0.066(2) 0.131(3) 0.050(2) 0.033(2) 0.0071(17) 0.026(2)
C30 0.0457(17) 0.089(2) 0.0448(17) 0.0195(16) 0.0024(14) 0.0081(16)
C31 0.0399(15) 0.0440(15) 0.0557(17) 0.0109(13) -0.0008(13) 0.0030(12)
C32 0.0491(18) 0.0409(16) 0.090(3) 0.0020(17) -0.0182(18) 0.0024(14)
C33 0.071(2) 0.057(2) 0.088(3) -0.026(2) -0.030(2) 0.0212(19)
C34 0.064(2) 0.079(2) 0.059(2) -0.0077(19) -0.0110(17) 0.025(2)
C35 0.0522(18) 0.0629(19) 0.0560(19) 0.0084(16) 0.0039(15) 0.0131(15)
C36 0.0385(15) 0.0443(15) 0.0500(16) 0.0044(13) -0.0008(13) 0.0053(12)
C37 0.059(2) 0.083(2) 0.0351(15) 0.0139(15) 0.0076(14) 0.0103(18)
C38 0.056(2) 0.103(3) 0.0380(16) 0.0160(17) 0.0071(15) 0.010(2)
C39 0.056(2) 0.151(4) 0.0359(17) 0.019(2) 0.0093(15) 0.022(3)
C40 0.101(3) 0.109(3) 0.045(2) 0.008(2) 0.000(2) 0.030(3)
C41 0.110(4) 0.094(3) 0.048(2) 0.0135(19) 0.006(2) 0.012(3)
C42 0.079(3) 0.090(3) 0.0438(18) 0.0154(18) 0.0099(17) 0.012(2)
C43 0.085(3) 0.055(2) 0.158(4) 0.019(2) -0.019(3) -0.023(2)
C44 0.116(4) 0.169(5) 0.057(2) -0.030(3) -0.010(2) 0.065(4)
C45 0.0486(18) 0.0492(17) 0.074(2) -0.0019(15) -0.0008(16) -0.0033(14)
C46 0.069(2) 0.122(3) 0.053(2) 0.018(2) 0.0057(18) -0.008(2)
C47 0.139(4) 0.146(4) 0.069(3) -0.001(3) 0.005(3) 0.068(4)
C48 0.103(3) 0.110(3) 0.074(3) 0.006(2) 0.023(2) -0.019(3)
C49 0.0451(15) 0.0359(14) 0.0481(16) -0.0007(12) -0.0023(13) 0.0001(12)
C50 0.0456(16) 0.0379(14) 0.0422(15) -0.0018(12) 0.0002(12) -0.0012(12)
C51 0.0590(19) 0.0447(16) 0.0469(16) 0.0057(13) 0.0010(14) -0.0052(14)
C52 0.0566(19) 0.0473(16) 0.0625(19) 0.0049(15) 0.0069(16) -0.0101(14)
C53 0.0433(16) 0.0493(16) 0.0515(17) -0.0058(14) 0.0012(13) -0.0093(13)
C54 0.0378(14) 0.0397(14) 0.0478(15) -0.0060(12) 0.0016(12) -0.0025(12)
C55 0.0514(17) 0.0389(14) 0.0435(15) 0.0102(12) -0.0061(13) -0.0071(13)
C56 0.0511(18) 0.0467(16) 0.0638(19) 0.0182(15) -0.0086(15) -0.0035(14)
C57 0.0528(19) 0.0593(19) 0.083(3) 0.0296(19) -0.0177(18) -0.0110(16)
C58 0.080(3) 0.071(2) 0.071(2) 0.038(2) -0.033(2) -0.031(2)
C59 0.108(3) 0.064(2) 0.0461(19) 0.0117(16) -0.018(2) -0.026(2)
C60 0.079(2) 0.0548(18) 0.0438(17) 0.0039(14) -0.0074(16) -0.0149(17)
C61 0.0376(15) 0.0404(14) 0.0528(17) -0.0031(13) -0.0058(13) -0.0047(12)
C62 0.0396(15) 0.0487(16) 0.0612(18) -0.0045(14) -0.0058(14) -0.0016(13)
C63 0.0417(16) 0.0542(18) 0.072(2) -0.0051(16) -0.0138(15) 0.0004(14)
C64 0.0531(19) 0.0558(18) 0.063(2) 0.0007(16) -0.0218(16) -0.0077(15)
C65 0.0561(19) 0.0622(19) 0.0499(17) -0.0056(15) -0.0101(15) -0.0051(16)
C66 0.0429(16) 0.0463(16) 0.0581(18) -0.0079(14) -0.0044(14) -0.0032(13)
C67 0.066(2) 0.078(2) 0.092(3) -0.013(2) 0.009(2) 0.0089(19)
C68 0.100(3) 0.119(4) 0.110(3) 0.060(3) -0.062(3) -0.051(3)
C69 0.117(4) 0.082(3) 0.075(3) -0.031(2) 0.010(2) -0.002(2)
C70 0.070(2) 0.079(2) 0.067(2) -0.0013(18) 0.0091(18) 0.0228(19)
C71 0.060(2) 0.074(2) 0.077(2) -0.0159(19) 0.0049(18) 0.0157(17)
C72 0.069(2) 0.087(3) 0.078(2) 0.006(2) -0.031(2) -0.001(2)

loop_
_atom_type_symbol
_atom_type_description
_atom_type_scat_dispersion_real
_atom_type_scat_dispersion_imag
_atom_type_scat_source
C C 0.0033 0.0016 'International Tables Vol C Tables 4.2.6.8 and 6.1.1.4'
H H 0.0000 0.0000 'International Tables Vol C Tables 4.2.6.8 and 6.1.1.4'
Al Al 0.0645 0.0514 'International Tables Vol C Tables 4.2.6.8 and 6.1.1.4'
P P 0.1023 0.0942 'International Tables Vol C Tables 4.2.6.8 and 6.1.1.4'

loop_
_geom_angle_atom_site_label_1
_geom_angle_atom_site_label_2
_geom_angle_atom_site_label_3
_geom_angle
Al1 P1 Al2 88.67(5)
C1 Al1 P2 124.49(9)
C1 Al1 P1 123.02(10)
P2 Al1 P1 85.80(4)
C1 Al1 P4B 111.51(10)
P2 Al1 P4B 110.37(8)
P1 Al1 P4B 96.49(8)
C1 Al1 P4A 112.00(9)
P2 Al1 P4A 98.19(6)
P1 Al1 P4A 108.70(7)
Al2 P2 Al1 89.09(4)
C25 Al2 P2 121.03(9)
C25 Al2 P1 123.95(11)
P2 Al2 P1 86.10(4)
C25 Al2 P3B 112.93(10)
P2 Al2 P3B 112.27(8)
P1 Al2 P3B 95.84(8)
C25 Al2 P3A 112.89(10)
P2 Al2 P3A 99.34(7)
P1 Al2 P3A 108.64(7)
C49 Al3A P5A 116.76(12)
C49 Al3A P3A 117.66(12)
P5A Al3A P3A 103.68(9)
C49 Al3A P4A 117.24(12)
P5A Al3A P4A 105.39(9)
P3A Al3A P4A 92.73(8)
Al3A P3A Al2 120.59(9)
Al3A P4A Al1 120.04(8)
C49 Al3B P5B 120.34(14)
C49 Al3B P3B 117.42(14)
P5B Al3B P3B 102.25(13)
C49 Al3B P4B 117.52(14)
P5B Al3B P4B 101.72(13)
P3B Al3B P4B 93.03(12)
Al3B P3B Al2 116.62(12)
Al1 P4B Al3B 118.77(12)
C6 C1 C2 116.9(3)
C6 C1 Al1 121.9(2)
C2 C1 Al1 121.2(2)
C3 C2 C1 120.9(3)
C3 C2 C7 119.8(3)
C1 C2 C7 119.2(3)
C4 C3 C2 121.0(3)
C4 C3 H3A 119.5
C2 C3 H3A 119.5
C3 C4 C5 119.5(3)
C3 C4 H4A 120.3
C5 C4 H4A 120.3
C4 C5 C6 120.7(4)
C4 C5 H5A 119.7
C6 C5 H5A 119.7
C5 C6 C1 121.0(3)
C5 C6 C13 118.1(3)
C1 C6 C13 120.9(3)
C12 C7 C8 118.4(3)
C12 C7 C2 121.0(3)
C8 C7 C2 120.5(3)
C9 C8 C7 119.0(3)
C9 C8 C19 121.7(3)
C7 C8 C19 119.3(3)
C10 C9 C8 122.5(3)
C10 C9 H9A 118.7
C8 C9 H9A 118.7
C11 C10 C9 118.0(3)
C11 C10 C20 121.9(4)
C9 C10 C20 120.0(4)
C10 C11 C12 122.1(3)
C10 C11 H11A 118.9
C12 C11 H11A 118.9
C11 C12 C7 119.8(3)
C11 C12 C21 120.1(3)
C7 C12 C21 120.2(3)
C18 C13 C14 120.7(3)
C18 C13 C6 120.3(3)
C14 C13 C6 118.9(3)
C15 C14 C13 117.9(4)
C15 C14 C22 120.1(4)
C13 C14 C22 122.0(4)
C16 C15 C14 122.7(5)
C16 C15 H15A 118.7
C14 C15 H15A 118.7
C15 C16 C17 118.7(4)
C15 C16 C23 122.6(7)
C17 C16 C23 118.7(6)
C18 C17 C16 121.6(5)
C18 C17 H17A 119.2
C16 C17 H17A 119.2
C13 C18 C17 118.4(4)
C13 C18 C24 119.5(4)
C17 C18 C24 121.9(4)
C8 C19 H19A 109.5
C8 C19 H19B 109.5
H19A C19 H19B 109.5
C8 C19 H19C 109.5
H19A C19 H19C 109.5
H19B C19 H19C 109.5
C10 C20 H20A 109.5
C10 C20 H20B 109.5
H20A C20 H20B 109.5
C10 C20 H20C 109.5
H20A C20 H20C 109.5
H20B C20 H20C 109.5
C12 C21 H21A 109.5
C12 C21 H21B 109.5
H21A C21 H21B 109.5
C12 C21 H21C 109.5
H21A C21 H21C 109.5
H21B C21 H21C 109.5
C14 C22 H22A 109.5
C14 C22 H22B 109.5
H22A C22 H22B 109.5
C14 C22 H22C 109.5
H22A C22 H22C 109.5
H22B C22 H22C 109.5
C16 C23 H23A 109.5
C16 C23 H23B 109.5
H23A C23 H23B 109.5
C16 C23 H23C 109.5
H23A C23 H23C 109.5
H23B C23 H23C 109.5
C18 C24 H24A 109.5
C18 C24 H24B 109.5
H24A C24 H24B 109.5
C18 C24 H24C 109.5
H24A C24 H24C 109.5
H24B C24 H24C 109.5
C30 C25 C26 116.8(3)
C30 C25 Al2 121.9(2)
C26 C25 Al2 121.3(2)
C27 C26 C25 120.9(3)
C27 C26 C31 119.3(3)
C25 C26 C31 119.8(2)
C28 C27 C26 120.2(3)
C28 C27 H27A 119.9
C26 C27 H27A 119.9
C29 C28 C27 119.9(3)
C29 C28 H28A 120.0
C27 C28 H28A 120.0
C28 C29 C30 121.3(3)
C28 C29 H29A 119.3
C30 C29 H29A 119.3
C29 C30 C25 120.7(3)
C29 C30 C37 116.4(3)
C25 C30 C37 122.8(3)
C32 C31 C36 119.8(3)
C32 C31 C26 120.9(3)
C36 C31 C26 119.3(3)
C33 C32 C31 117.9(3)
C33 C32 C43 121.9(4)
C31 C32 C43 120.2(4)
C34 C33 C32 123.4(3)
C34 C33 H33A 118.3
C32 C33 H33A 118.3
C33 C34 C35 117.9(3)
C33 C34 C44 122.4(4)
C35 C34 C44 119.7(4)
C34 C35 C36 122.3(3)
C34 C35 H35A 118.9
C36 C35 H35A 118.9
C35 C36 C31 118.5(3)
C35 C36 C45 120.2(3)
C31 C36 C45 121.3(3)
C38 C37 C42 119.2(3)
C38 C37 C30 121.7(3)
C42 C37 C30 118.9(3)
C37 C38 C39 117.8(4)
C37 C38 C46 120.6(3)
C39 C38 C46 121.6(4)
C40 C39 C38 123.1(4)
C40 C39 H39A 118.5
C38 C39 H39A 118.5
C41 C40 C39 116.5(4)
C41 C40 C47 123.3(5)
C39 C40 C47 120.1(5)
C40 C41 C42 123.0(4)
C40 C41 H41A 118.5
C42 C41 H41A 118.5
C41 C42 C37 120.3(4)
C41 C42 C48 118.8(4)
C37 C42 C48 120.8(4)
C32 C43 H43A 109.5
C32 C43 H43B 109.5
H43A C43 H43B 109.5
C32 C43 H43C 109.5
H43A C43 H43C 109.5
H43B C43 H43C 109.5
C34 C44 H44A 109.5
C34 C44 H44B 109.5
H44A C44 H44B 109.5
C34 C44 H44C 109.5
H44A C44 H44C 109.5
H44B C44 H44C 109.5
C36 C45 H45A 109.5
C36 C45 H45B 109.5
H45A C45 H45B 109.5
C36 C45 H45C 109.5
H45A C45 H45C 109.5
H45B C45 H45C 109.5
C38 C46 H46A 109.5
C38 C46 H46B 109.5
H46A C46 H46B 109.5
C38 C46 H46C 109.5
H46A C46 H46C 109.5
H46B C46 H46C 109.5
C40 C47 H47A 109.5
C40 C47 H47B 109.5
H47A C47 H47B 109.5
C40 C47 H47C 109.5
H47A C47 H47C 109.5
H47B C47 H47C 109.5
C42 C48 H48A 109.5
C42 C48 H48B 109.5
H48A C48 H48B 109.5
C42 C48 H48C 109.5
H48A C48 H48C 109.5
H48B C48 H48C 109.5
C54 C49 C50 116.4(2)
C54 C49 Al3A 120.3(2)
C50 C49 Al3A 120.5(2)
C54 C49 Al3B 120.5(2)
C50 C49 Al3B 121.0(2)
C51 C50 C49 121.1(3)
C51 C50 C55 116.9(2)
C49 C50 C55 122.0(2)
C52 C51 C50 121.2(3)
C52 C51 H51A 119.4
C50 C51 H51A 119.4
C53 C52 C51 119.1(3)
C53 C52 H52A 120.4
C51 C52 H52A 120.4
C52 C53 C54 120.7(3)
C52 C53 H53A 119.6
C54 C53 H53A 119.6
C53 C54 C49 121.4(3)
C53 C54 C61 117.0(2)
C49 C54 C61 121.5(2)
C56 C55 C60 119.2(3)
C56 C55 C50 119.8(3)
C60 C55 C50 120.7(3)
C55 C56 C57 119.6(3)
C55 C56 C67 120.7(3)
C57 C56 C67 119.7(3)
C58 C57 C56 122.2(4)
C58 C57 H57A 118.9
C56 C57 H57A 118.9
C57 C58 C59 117.9(3)
C57 C58 C68 122.1(5)
C59 C58 C68 120.0(4)
C58 C59 C60 122.4(3)
C58 C59 H59A 118.8
C60 C59 H59A 118.8
C59 C60 C55 118.7(3)
C59 C60 C69 120.1(3)
C55 C60 C69 121.2(3)
C66 C61 C62 119.5(3)
C66 C61 C54 119.4(2)
C62 C61 C54 121.0(3)
C63 C62 C61 119.7(3)
C63 C62 C71 119.3(3)
C61 C62 C71 120.9(3)
C64 C63 C62 121.5(3)
C64 C63 H63A 119.3
C62 C63 H63A 119.3
C65 C64 C63 118.4(3)
C65 C64 C72 120.7(3)
C63 C64 C72 120.9(3)
C64 C65 C66 122.1(3)
C64 C65 H65A 119.0
C66 C65 H65A 119.0
C61 C66 C65 118.8(3)
C61 C66 C70 121.1(3)
C65 C66 C70 120.2(3)
C56 C67 H67A 109.5
C56 C67 H67B 109.5
H67A C67 H67B 109.5
C56 C67 H67C 109.5
H67A C67 H67C 109.5
H67B C67 H67C 109.5
C58 C68 H68A 109.5
C58 C68 H68B 109.5
H68A C68 H68B 109.5
C58 C68 H68C 109.5
H68A C68 H68C 109.5
H68B C68 H68C 109.5
C60 C69 H69A 109.5
C60 C69 H69B 109.5
H69A C69 H69B 109.5
C60 C69 H69C 109.5
H69A C69 H69C 109.5
H69B C69 H69C 109.5
C66 C70 H70A 109.5
C66 C70 H70B 109.5
H70A C70 H70B 109.5
C66 C70 H70C 109.5
H70A C70 H70C 109.5
H70B C70 H70C 109.5
C62 C71 H71A 109.5
C62 C71 H71B 109.5
H71A C71 H71B 109.5
C62 C71 H71C 109.5
H71A C71 H71C 109.5
H71B C71 H71C 109.5
C64 C72 H72A 109.5
C64 C72 H72B 109.5
H72A C72 H72B 109.5
C64 C72 H72C 109.5
H72A C72 H72C 109.5
H72B C72 H72C 109.5

loop_
_geom_bond_atom_site_label_1
_geom_bond_atom_site_label_2
_geom_bond_distance
P1 Al1 2.3687(14)
P1 Al2 2.3704(15)
Al1 C1 1.990(3)
Al1 P2 2.3681(14)
Al1 P4B 2.399(3)
Al1 P4A 2.4781(19)
P2 Al2 2.3531(15)
Al2 C25 1.986(3)
Al2 P3B 2.426(3)
Al2 P3A 2.4552(19)
Al3A C49 1.977(3)
Al3A P5A 2.378(2)
Al3A P3A 2.409(2)
Al3A P4A 2.416(2)
Al3B C49 2.066(3)
Al3B P5B 2.371(3)
Al3B P3B 2.408(3)
Al3B P4B 2.418(3)
C1 C6 1.408(4)
C1 C2 1.413(4)
C2 C3 1.387(5)
C2 C7 1.483(4)
C3 C4 1.371(6)
C3 H3A 0.9500
C4 C5 1.379(5)
C4 H4A 0.9500
C5 C6 1.391(5)
C5 H5A 0.9500
C6 C13 1.480(5)
C7 C12 1.407(4)
C7 C8 1.411(4)
C8 C9 1.380(5)
C8 C19 1.515(5)
C9 C10 1.378(5)
C9 H9A 0.9500
C10 C11 1.368(5)
C10 C20 1.511(5)
C11 C12 1.380(4)
C11 H11A 0.9500
C12 C21 1.511(4)
C13 C18 1.391(5)
C13 C14 1.424(5)
C14 C15 1.385(6)
C14 C22 1.492(6)
C15 C16 1.360(7)
C15 H15A 0.9500
C16 C17 1.400(7)
C16 C23 1.544(6)
C17 C18 1.393(6)
C17 H17A 0.9500
C18 C24 1.502(6)
C19 H19A 0.9800
C19 H19B 0.9800
C19 H19C 0.9800
C20 H20A 0.9800
C20 H20B 0.9800
C20 H20C 0.9800
C21 H21A 0.9800
C21 H21B 0.9800
C21 H21C 0.9800
C22 H22A 0.9800
C22 H22B 0.9800
C22 H22C 0.9800
C23 H23A 0.9800
C23 H23B 0.9800
C23 H23C 0.9800
C24 H24A 0.9800
C24 H24B 0.9800
C24 H24C 0.9800
C25 C30 1.407(4)
C25 C26 1.415(4)
C26 C27 1.400(4)
C26 C31 1.489(4)
C27 C28 1.373(5)
C27 H27A 0.9500
C28 C29 1.360(5)
C28 H28A 0.9500
C29 C30 1.391(4)
C29 H29A 0.9500
C30 C37 1.507(5)
C31 C32 1.404(4)
C31 C36 1.409(4)
C32 C33 1.388(5)
C32 C43 1.496(5)
C33 C34 1.357(5)
C33 H33A 0.9500
C34 C35 1.379(5)
C34 C44 1.529(5)
C35 C36 1.385(4)
C35 H35A 0.9500
C36 C45 1.500(4)
C37 C38 1.389(5)
C37 C42 1.394(5)
C38 C39 1.425(5)
C38 C46 1.494(5)
C39 C40 1.385(6)
C39 H39A 0.9500
C40 C41 1.360(6)
C40 C47 1.516(6)
C41 C42 1.385(6)
C41 H41A 0.9500
C42 C48 1.520(6)
C43 H43A 0.9800
C43 H43B 0.9800
C43 H43C 0.9800
C44 H44A 0.9800
C44 H44B 0.9800
C44 H44C 0.9800
C45 H45A 0.9800
C45 H45B 0.9800
C45 H45C 0.9800
C46 H46A 0.9800
C46 H46B 0.9800
C46 H46C 0.9800
C47 H47A 0.9800
C47 H47B 0.9800
C47 H47C 0.9800
C48 H48A 0.9800
C48 H48B 0.9800
C48 H48C 0.9800
C49 C54 1.413(4)
C49 C50 1.415(4)
C50 C51 1.383(4)
C50 C55 1.500(4)
C51 C52 1.381(4)
C51 H51A 0.9500
C52 C53 1.380(4)
C52 H52A 0.9500
C53 C54 1.387(4)
C53 H53A 0.9500
C54 C61 1.500(4)
C55 C56 1.386(4)
C55 C60 1.400(4)
C56 C57 1.395(4)
C56 C67 1.530(5)
C57 C58 1.360(5)
C57 H57A 0.9500
C58 C59 1.378(6)
C58 C68 1.514(5)
C59 C60 1.392(5)
C59 H59A 0.9500
C60 C69 1.496(5)
C61 C66 1.400(4)
C61 C62 1.404(4)
C62 C63 1.394(4)
C62 C71 1.494(4)
C63 C64 1.382(5)
C63 H63A 0.9500
C64 C65 1.380(4)
C64 C72 1.510(5)
C65 C66 1.405(4)
C65 H65A 0.9500
C66 C70 1.506(4)
C67 H67A 0.9800
C67 H67B 0.9800
C67 H67C 0.9800
C68 H68A 0.9800
C68 H68B 0.9800
C68 H68C 0.9800
C69 H69A 0.9800
C69 H69B 0.9800
C69 H69C 0.9800
C70 H70A 0.9800
C70 H70B 0.9800
C70 H70C 0.9800
C71 H71A 0.9800
C71 H71B 0.9800
C71 H71C 0.9800
C72 H72A 0.9800
C72 H72B 0.9800
C72 H72C 0.9800

loop_
_geom_torsion_atom_site_label_1
_geom_torsion_atom_site_label_2
_geom_torsion_atom_site_label_3
_geom_torsion_atom_site_label_4
_geom_torsion
C6 C1 C2 C3 0.0(4)
Al1 C1 C2 C3 -179.2(3)
C6 C1 C2 C7 -177.4(3)
Al1 C1 C2 C7 3.4(4)
C1 C2 C3 C4 0.9(6)
C7 C2 C3 C4 178.3(4)
C2 C3 C4 C5 -1.2(7)
C3 C4 C5 C6 0.5(7)
C4 C5 C6 C1 0.5(6)
C4 C5 C6 C13 -178.5(4)
C2 C1 C6 C5 -0.7(5)
Al1 C1 C6 C5 178.5(3)
C2 C1 C6 C13 178.3(3)
Al1 C1 C6 C13 -2.5(4)
C3 C2 C7 C12 87.5(4)
C1 C2 C7 C12 -95.1(3)
C3 C2 C7 C8 -95.4(4)
C1 C2 C7 C8 82.0(3)
C12 C7 C8 C9 3.9(4)
C2 C7 C8 C9 -173.3(3)
C12 C7 C8 C19 -174.3(3)
C2 C7 C8 C19 8.5(4)
C7 C8 C9 C10 -2.5(5)
C19 C8 C9 C10 175.7(3)
C8 C9 C10 C11 -1.1(5)
C8 C9 C10 C20 176.0(3)
C9 C10 C11 C12 3.2(5)
C20 C10 C11 C12 -173.9(3)
C10 C11 C12 C7 -1.6(4)
C10 C11 C12 C21 177.3(3)
C8 C7 C12 C11 -2.0(4)
C2 C7 C12 C11 175.2(3)
C8 C7 C12 C21 179.1(3)
C2 C7 C12 C21 -3.7(4)
C5 C6 C13 C18 93.3(4)
C1 C6 C13 C18 -85.6(4)
C5 C6 C13 C14 -83.3(4)
C1 C6 C13 C14 97.7(4)
C18 C13 C14 C15 2.6(5)
C6 C13 C14 C15 179.2(3)
C18 C13 C14 C22 -179.1(3)
C6 C13 C14 C22 -2.5(5)
C13 C14 C15 C16 -1.8(6)
C22 C14 C15 C16 179.9(4)
C14 C15 C16 C17 1.0(7)
C14 C15 C16 C23 -179.3(4)
C15 C16 C17 C18 -1.0(7)
C23 C16 C17 C18 179.4(4)
C14 C13 C18 C17 -2.6(5)
C6 C13 C18 C17 -179.2(3)
C14 C13 C18 C24 173.3(3)
C6 C13 C18 C24 -3.2(5)
C16 C17 C18 C13 1.8(6)
C16 C17 C18 C24 -174.0(4)
C30 C25 C26 C27 2.7(5)
Al2 C25 C26 C27 -174.0(3)
C30 C25 C26 C31 -177.1(3)
Al2 C25 C26 C31 6.3(4)
C25 C26 C27 C28 -0.6(6)
C31 C26 C27 C28 179.1(4)
C26 C27 C28 C29 -0.5(7)
C27 C28 C29 C30 -0.5(7)
C28 C29 C30 C25 2.7(6)
C28 C29 C30 C37 -176.6(4)
C26 C25 C30 C29 -3.7(5)
Al2 C25 C30 C29 173.0(3)
C26 C25 C30 C37 175.6(3)
Al2 C25 C30 C37 -7.8(5)
C27 C26 C31 C32 83.4(4)
C25 C26 C31 C32 -96.9(3)
C27 C26 C31 C36 -94.9(4)
C25 C26 C31 C36 84.8(4)
C36 C31 C32 C33 -3.6(4)
C26 C31 C32 C33 178.2(3)
C36 C31 C32 C43 177.2(3)
C26 C31 C32 C43 -1.1(4)
C31 C32 C33 C34 -0.3(5)
C43 C32 C33 C34 179.0(3)
C32 C33 C34 C35 3.0(5)
C32 C33 C34 C44 -176.7(3)
C33 C34 C35 C36 -1.8(5)
C44 C34 C35 C36 177.9(3)
C34 C35 C36 C31 -2.0(4)
C34 C35 C36 C45 175.5(3)
C32 C31 C36 C35 4.6(4)
C26 C31 C36 C35 -177.1(3)
C32 C31 C36 C45 -172.8(3)
C26 C31 C36 C45 5.5(4)
C29 C30 C37 C38 -79.4(4)
C25 C30 C37 C38 101.3(4)
C29 C30 C37 C42 95.6(4)
C25 C30 C37 C42 -83.8(4)
C42 C37 C38 C39 -0.8(4)
C30 C37 C38 C39 174.2(3)
C42 C37 C38 C46 -179.2(3)
C30 C37 C38 C46 -4.2(5)
C37 C38 C39 C40 -1.5(5)
C46 C38 C39 C40 176.9(3)
C38 C39 C40 C41 3.6(5)
C38 C39 C40 C47 -173.1(3)
C39 C40 C41 C42 -3.6(5)
C47 C40 C41 C42 173.0(4)
C40 C41 C42 C37 1.5(5)
C40 C41 C42 C48 -175.0(4)
C38 C37 C42 C41 0.8(5)
C30 C37 C42 C41 -174.3(3)
C38 C37 C42 C48 177.2(3)
C30 C37 C42 C48 2.1(5)
C54 C49 C50 C51 2.3(4)
Al3A C49 C50 C51 -158.6(2)
Al3B C49 C50 C51 166.2(2)
C54 C49 C50 C55 -176.5(3)
Al3A C49 C50 C55 22.5(4)
Al3B C49 C50 C55 -12.7(4)
C49 C50 C51 C52 -1.0(4)
C55 C50 C51 C52 177.9(3)
C50 C51 C52 C53 -0.6(5)
C51 C52 C53 C54 0.9(4)
C52 C53 C54 C49 0.4(4)
C52 C53 C54 C61 -177.2(3)
C50 C49 C54 C53 -2.0(4)
Al3A C49 C54 C53 158.9(2)
Al3B C49 C54 C53 -166.0(2)
C50 C49 C54 C61 175.5(2)
Al3A C49 C54 C61 -23.6(4)
Al3B C49 C54 C61 11.5(4)
C51 C50 C55 C56 -89.1(3)
C49 C50 C55 C56 89.8(3)
C51 C50 C55 C60 85.3(3)
C49 C50 C55 C60 -95.8(3)
C60 C55 C56 C57 2.6(4)
C50 C55 C56 C57 177.1(2)
C60 C55 C56 C67 -178.7(3)
C50 C55 C56 C67 -4.2(4)
C55 C56 C57 C58 -1.1(4)
C67 C56 C57 C58 -179.8(3)
C56 C57 C58 C59 -0.4(5)
C56 C57 C58 C68 179.3(3)
C57 C58 C59 C60 0.5(5)
C68 C58 C59 C60 -179.3(3)
C58 C59 C60 C55 1.0(5)
C58 C59 C60 C69 -179.4(3)
C56 C55 C60 C59 -2.6(4)
C50 C55 C60 C59 -177.0(3)
C56 C55 C60 C69 177.8(3)
C50 C55 C60 C69 3.4(4)
C53 C54 C61 C66 93.1(3)
C49 C54 C61 C66 -84.5(3)
C53 C54 C61 C62 -83.4(3)
C49 C54 C61 C62 99.0(3)
C66 C61 C62 C63 2.1(4)
C54 C61 C62 C63 178.6(3)
C66 C61 C62 C71 -175.8(3)
C54 C61 C62 C71 0.7(4)
C61 C62 C63 C64 1.2(4)
C71 C62 C63 C64 179.1(3)
C62 C63 C64 C65 -3.1(5)
C62 C63 C64 C72 177.8(3)
C63 C64 C65 C66 1.8(5)
C72 C64 C65 C66 -179.1(3)
C62 C61 C66 C65 -3.3(4)
C54 C61 C66 C65 -179.9(2)
C62 C61 C66 C70 176.7(3)
C54 C61 C66 C70 0.2(4)
C64 C65 C66 C61 1.4(4)
C64 C65 C66 C70 -178.6(3)

loop_
_platon_squeeze_void_nr
_platon_squeeze_void_average_x
_platon_squeeze_void_average_y
_platon_squeeze_void_average_z
_platon_squeeze_void_volume
_platon_squeeze_void_count_electrons
_platon_squeeze_void_content
1 0.000 0.008 0.000 772 198 ' '
2 0.000 0.294 0.500 772 198 ' '
